data_7051649
loop_
_publ_author_name
'Ulrich, S\'ebastien'
'Buhler, Eric'
'Lehn, Jean-Marie'

_publ_section_title
;
 Reversible constitutional switching between macrocycles and polymers
 induced by shape change in a dynamic covalent system
;
_journal_issue 2
_journal_name_full 'New Journal of Chemistry'
_journal_page_first 271
_journal_paper_doi 10.1039/b817261g
_journal_volume 33
_journal_year 2009
_chemical_formula_sum 'C16 H12 F6 N4 O8 Pb S2'
_chemical_formula_weight 773.61
_chemical_name_systematic
;
?
;
_space_group_IT_number 13
_symmetry_cell_setting monoclinic
_symmetry_space_group_name_Hall '-P 2yac'
_symmetry_space_group_name_H-M 'P 1 2/n 1'
_atom_sites_solution_hydrogens geom
_atom_sites_solution_primary direct
_atom_sites_solution_secondary difmap
_audit_creation_method SHELXL-97
_cell_angle_alpha 90.00
_cell_angle_beta 110.52(3)
_cell_angle_gamma 90.00
_cell_formula_units_Z 2
_cell_length_a 9.5365(19)
_cell_length_b 12.446(3)
_cell_length_c 10.605(2)
_cell_measurement_reflns_used 10711
_cell_measurement_temperature 173(2)
_cell_measurement_theta_max 27.485
_cell_measurement_theta_min 0.998
_cell_volume 1178.9(5)
_computing_cell_refinement 'Denzo (Nonius B.V., 1998)'
_computing_data_collection 'Collect (Nonius B.V., 1998)'
_computing_data_reduction 'Denzo (Nonius B.V., 1998)'
_computing_structure_refinement 'SHELXL-97 (Sheldrick, 1997)'
_computing_structure_solution 'SHELXS-97 (Sheldrick, 1997)'
_diffrn_ambient_temperature 173(2)
_diffrn_measured_fraction_theta_full 0.998
_diffrn_measured_fraction_theta_max 0.998
_diffrn_measurement_device_type 'Kappa CCD'
_diffrn_measurement_method 'phi&omega scans'
_diffrn_radiation_monochromator graphite
_diffrn_radiation_source 'fine-focus sealed tube'
_diffrn_radiation_type MoK\a
_diffrn_radiation_wavelength 0.71073
_diffrn_reflns_av_R_equivalents 0.0718
_diffrn_reflns_av_sigmaI/netI 0.0423
_diffrn_reflns_limit_h_max 11
_diffrn_reflns_limit_h_min -12
_diffrn_reflns_limit_k_max 13
_diffrn_reflns_limit_k_min -16
_diffrn_reflns_limit_l_max 13
_diffrn_reflns_limit_l_min -13
_diffrn_reflns_number 12942
_diffrn_reflns_theta_full 27.50
_diffrn_reflns_theta_max 27.50
_diffrn_reflns_theta_min 1.64
_exptl_absorpt_coefficient_mu 7.431
_exptl_absorpt_correction_T_max 0.1640
_exptl_absorpt_correction_T_min 0.0754
_exptl_absorpt_correction_type multi-scan
_exptl_absorpt_process_details wingx
_exptl_crystal_colour colorless
_exptl_crystal_density_diffrn 2.179
_exptl_crystal_density_meas ?
_exptl_crystal_density_method .
_exptl_crystal_description prism
_exptl_crystal_F_000 736
_exptl_crystal_size_max 0.5
_exptl_crystal_size_mid 0.3
_exptl_crystal_size_min 0.2
_refine_diff_density_max 2.042
_refine_diff_density_min -2.450
_refine_diff_density_rms 0.182
_refine_ls_extinction_method none
_refine_ls_goodness_of_fit_ref 1.064
_refine_ls_hydrogen_treatment constr
_refine_ls_matrix_type full
_refine_ls_number_parameters 174
_refine_ls_number_reflns 2709
_refine_ls_number_restraints 0
_refine_ls_restrained_S_all 1.064
_refine_ls_R_factor_all 0.0549
_refine_ls_R_factor_gt 0.0429
_refine_ls_shift/su_max 0.000
_refine_ls_shift/su_mean 0.000
_refine_ls_structure_factor_coef Fsqd
_refine_ls_weighting_details 'calc w=1/[\s^2^(Fo^2^)+(0.0713P)^2^+0.4477P] where P=(Fo^2^+2Fc^2^)/3'
_refine_ls_weighting_scheme calc
_refine_ls_wR_factor_gt 0.1041
_refine_ls_wR_factor_ref 0.1121
_reflns_number_gt 2281
_reflns_number_total 2709
_reflns_threshold_expression >2sigma(I)
_cod_data_source_file b817261g.txt
_cod_data_source_block su25
_cod_depositor_comments
;
The following automatic conversions were performed:
'_symmetry_cell_setting' value 'Monoclinic' changed to 'monoclinic'
according to '/home/saulius/struct/CIF-dictionaries/cif_core.dic'
dictionary named 'cif_core.dic' version 2.4.1 from 2010-06-29.

Automatic conversion script
Id: cif_fix_enum 1527 2010-12-29 10:47:43Z saulius 
;
_cod_original_cell_volume 1178.9(4)
_cod_original_sg_symbol_H-M P2/n
_cod_database_code 7051649

loop_
_symmetry_equiv_pos_as_xyz
'x, y, z'
'-x+1/2, y, -z+1/2'
'-x, -y, -z'
'x-1/2, -y, z-1/2'

loop_
_atom_site_label
_atom_site_type_symbol
_atom_site_fract_x
_atom_site_fract_y
_atom_site_fract_z
_atom_site_U_iso_or_equiv
_atom_site_adp_type
_atom_site_occupancy
_atom_site_symmetry_multiplicity
_atom_site_calc_flag
_atom_site_refinement_flags
_atom_site_disorder_assembly
_atom_site_disorder_group
C1 C -0.0719(10) 0.7604(6) 0.1651(8) 0.0616(18) Uani 1 1 d . . .
C2 C -0.0435(8) 0.3793(6) 0.3653(7) 0.0472(15) Uani 1 1 d . . .
H2 H -0.0398 0.4555 0.3615 0.057 Uiso 1 1 calc R . .
C3 C -0.1432(8) 0.3327(6) 0.4165(6) 0.0497(15) Uani 1 1 d . . .
H3 H -0.2081 0.3754 0.4464 0.060 Uiso 1 1 calc R . .
C4 C -0.1459(7) 0.2222(6) 0.4232(6) 0.0472(14) Uani 1 1 d . . .
C5 C -0.2500(10) 0.1664(9) 0.4806(9) 0.072(2) Uani 1 1 d . . .
H5 H -0.3139 0.2095 0.5111 0.087 Uiso 1 1 calc R . .
C6 C -0.0518(7) 0.1616(6) 0.3779(6) 0.0460(14) Uani 1 1 d . A .
H6 H -0.0534 0.0854 0.3815 0.055 Uiso 1 1 calc R . .
C7 C 0.0450(6) 0.2143(5) 0.3270(6) 0.0410(13) Uani 1 1 d . . .
F1 F 0.0554(8) 0.8109(5) 0.1843(8) 0.120(3) Uani 1 1 d . . .
F2 F -0.0892(6) 0.7599(4) 0.2822(5) 0.0820(15) Uani 1 1 d . . .
F3 F -0.1873(8) 0.8158(5) 0.0833(6) 0.108(2) Uani 1 1 d . . .
N1 N 0.0482(6) 0.3221(4) 0.3206(5) 0.0409(11) Uani 1 1 d . A .
N2 N 0.2500 0.2078(6) 0.2500 0.0405(15) Uani 1 2 d S . .
C8 C 0.1452(7) 0.1561(5) 0.2795(7) 0.0530(16) Uani 0.50 1 d P A 1
H8 H 0.1364 0.0804 0.2692 0.079 Uiso 0.50 1 calc PR A 1
N3 N 0.1452(7) 0.1561(5) 0.2795(7) 0.0530(16) Uani 0.50 1 d P A 2
C9 C 0.1149(17) 0.0382(10) 0.2359(17) 0.053(3) Uani 0.50 1 d P A 2
H9A H 0.0874 0.0330 0.1380 0.080 Uiso 0.50 1 calc PR A 2
H9B H 0.0328 0.0107 0.2621 0.080 Uiso 0.50 1 calc PR A 2
H9C H 0.2053 -0.0045 0.2799 0.080 Uiso 0.50 1 calc PR A 2
O1 O 0.0519(8) 0.5789(4) 0.2071(7) 0.0746(19) Uani 1 1 d . . .
O2 O -0.2091(9) 0.5813(4) 0.0824(9) 0.083(2) Uani 1 1 d . . .
O3 O -0.0425(8) 0.6460(5) -0.0230(6) 0.0822(19) Uani 1 1 d . . .
O4 O -0.2570(11) 0.0711(6) 0.4900(10) 0.099(3) Uani 1 1 d . . .
Pb1 Pb 0.2500 0.41390(2) 0.2500 0.04113(14) Uani 1 2 d S . .
S1 S -0.0642(2) 0.62605(13) 0.10101(16) 0.0471(4) Uani 1 1 d . A .

loop_
_atom_site_aniso_label
_atom_site_aniso_U_11
_atom_site_aniso_U_22
_atom_site_aniso_U_33
_atom_site_aniso_U_23
_atom_site_aniso_U_13
_atom_site_aniso_U_12
C1 0.082(5) 0.048(4) 0.053(4) -0.005(3) 0.022(4) 0.002(4)
C2 0.057(4) 0.040(3) 0.045(4) -0.001(3) 0.019(3) 0.004(3)
C3 0.059(4) 0.054(4) 0.035(3) -0.002(3) 0.016(3) 0.007(3)
C4 0.045(3) 0.060(4) 0.038(3) 0.000(3) 0.017(3) 0.000(3)
C5 0.073(5) 0.096(7) 0.064(5) 0.006(5) 0.046(4) 0.009(5)
C6 0.047(3) 0.048(4) 0.046(3) 0.002(3) 0.020(3) -0.006(3)
C7 0.037(3) 0.042(3) 0.045(3) 0.001(3) 0.016(3) -0.002(2)
F1 0.148(6) 0.077(4) 0.181(7) -0.068(4) 0.116(6) -0.056(4)
F2 0.077(3) 0.110(4) 0.065(3) -0.025(3) 0.032(2) 0.014(3)
F3 0.154(6) 0.072(4) 0.079(4) 0.001(3) 0.019(4) 0.054(4)
N1 0.047(3) 0.034(3) 0.040(3) -0.002(2) 0.014(2) 0.002(2)
N2 0.039(4) 0.034(4) 0.053(4) 0.000 0.022(3) 0.000
C8 0.062(4) 0.027(3) 0.088(5) 0.001(3) 0.049(4) 0.001(2)
N3 0.062(4) 0.027(3) 0.088(5) 0.001(3) 0.049(4) 0.001(2)
C9 0.067(9) 0.022(6) 0.079(10) -0.008(6) 0.036(8) 0.002(6)
O1 0.082(4) 0.059(4) 0.065(4) -0.003(2) 0.003(3) 0.030(3)
O2 0.065(4) 0.071(5) 0.100(5) -0.009(3) 0.012(4) -0.009(3)
O3 0.139(6) 0.059(4) 0.070(4) -0.010(3) 0.063(4) -0.001(4)
O4 0.128(7) 0.076(5) 0.132(7) 0.002(4) 0.095(6) -0.023(4)
Pb1 0.0417(2) 0.02547(19) 0.0571(2) 0.000 0.01846(16) 0.000
S1 0.0607(10) 0.0318(8) 0.0428(8) 0.0009(6) 0.0107(7) 0.0042(7)

loop_
_atom_type_symbol
_atom_type_description
_atom_type_scat_dispersion_real
_atom_type_scat_dispersion_imag
_atom_type_scat_source
C C 0.0033 0.0016 'International Tables Vol C Tables 4.2.6.8 and 6.1.1.4'
H H 0.0000 0.0000 'International Tables Vol C Tables 4.2.6.8 and 6.1.1.4'
F F 0.0171 0.0103 'International Tables Vol C Tables 4.2.6.8 and 6.1.1.4'
N N 0.0061 0.0033 'International Tables Vol C Tables 4.2.6.8 and 6.1.1.4'
O O 0.0106 0.0060 'International Tables Vol C Tables 4.2.6.8 and 6.1.1.4'
Pb Pb -3.3944 10.1111 'International Tables Vol C Tables 4.2.6.8 and 6.1.1.4'
S S 0.1246 0.1234 'International Tables Vol C Tables 4.2.6.8 and 6.1.1.4'

loop_
_geom_angle_atom_site_label_1
_geom_angle_atom_site_label_2
_geom_angle_atom_site_label_3
_geom_angle
_geom_angle_site_symmetry_1
_geom_angle_site_symmetry_3
_geom_angle_publ_flag
F2 C1 F1 105.7(7) . . ?
F2 C1 F3 105.7(7) . . ?
F1 C1 F3 111.1(7) . . ?
F2 C1 S1 112.7(6) . . ?
F1 C1 S1 110.0(6) . . ?
F3 C1 S1 111.5(6) . . ?
N1 C2 C3 122.9(6) . . ?
N1 C2 H2 118.6 . . ?
C3 C2 H2 118.6 . . ?
C4 C3 C2 118.0(6) . . ?
C4 C3 H3 121.0 . . ?
C2 C3 H3 121.0 . . ?
C3 C4 C6 120.0(6) . . ?
C3 C4 C5 120.6(7) . . ?
C6 C4 C5 119.4(7) . . ?
O4 C5 C4 123.8(8) . . ?
O4 C5 H5 118.1 . . ?
C4 C5 H5 118.1 . . ?
C4 C6 C7 118.7(6) . . ?
C4 C6 H6 120.7 . . ?
C7 C6 H6 120.7 . . ?
N1 C7 C6 121.4(6) . . ?
N1 C7 C8 117.4(5) . . ?
C6 C7 C8 121.2(6) . . ?
C2 N1 C7 119.0(5) . . ?
C2 N1 Pb1 121.1(4) . . ?
C7 N1 Pb1 119.5(4) . . ?
C8 N2 N3 121.4(7) . 2 ?
C8 N2 C8 121.4(7) . 2 ?
N3 N2 C8 0.0(7) 2 2 ?
C8 N2 Pb1 119.3(4) . . ?
N3 N2 Pb1 119.3(4) 2 . ?
C8 N2 Pb1 119.3(4) 2 . ?
N2 C8 C7 119.7(5) . . ?
N2 C8 H8 120.1 . . ?
C7 C8 H8 120.1 . . ?
H9A C9 H9B 109.5 . . ?
H9A C9 H9C 109.5 . . ?
H9B C9 H9C 109.5 . . ?
S1 O1 Pb1 139.3(4) . . ?
S1 O3 Pb1 119.3(4) . 3_565 ?
N2 Pb1 N1 63.55(11) . . ?
N2 Pb1 N1 63.55(11) . 2 ?
N1 Pb1 N1 127.1(2) . 2 ?
N2 Pb1 O3 73.55(14) . 3_565 ?
N1 Pb1 O3 74.95(17) . 3_565 ?
N1 Pb1 O3 90.43(18) 2 3_565 ?
N2 Pb1 O3 73.55(14) . 4_666 ?
N1 Pb1 O3 90.43(18) . 4_666 ?
N1 Pb1 O3 74.95(17) 2 4_666 ?
O3 Pb1 O3 147.1(3) 3_565 4_666 ?
N2 Pb1 O1 139.07(15) . . ?
N1 Pb1 O1 80.6(2) . . ?
N1 Pb1 O1 146.7(2) 2 . ?
O3 Pb1 O1 78.8(2) 3_565 . ?
O3 Pb1 O1 128.50(19) 4_666 . ?
N2 Pb1 O1 139.07(15) . 2 ?
N1 Pb1 O1 146.7(2) . 2 ?
N1 Pb1 O1 80.6(2) 2 2 ?
O3 Pb1 O1 128.50(19) 3_565 2 ?
O3 Pb1 O1 78.8(2) 4_666 2 ?
O1 Pb1 O1 81.9(3) . 2 ?
O1 S1 O3 119.0(5) . . ?
O1 S1 O2 113.5(4) . . ?
O3 S1 O2 112.6(5) . . ?
O1 S1 C1 102.1(3) . . ?
O3 S1 C1 102.9(4) . . ?
O2 S1 C1 104.2(4) . . ?

loop_
_geom_bond_atom_site_label_1
_geom_bond_atom_site_label_2
_geom_bond_distance
_geom_bond_site_symmetry_2
_geom_bond_publ_flag
C1 F2 1.309(9) . ?
C1 F1 1.319(10) . ?
C1 F3 1.330(10) . ?
C1 S1 1.816(7) . ?
C2 N1 1.336(8) . ?
C2 C3 1.378(10) . ?
C2 H2 0.9500 . ?
C3 C4 1.378(10) . ?
C3 H3 0.9500 . ?
C4 C6 1.381(9) . ?
C4 C5 1.503(10) . ?
C5 O4 1.195(11) . ?
C5 H5 0.9500 . ?
C6 C7 1.387(8) . ?
C6 H6 0.9500 . ?
C7 N1 1.344(8) . ?
C7 C8 1.424(8) . ?
N1 Pb1 2.565(5) . ?
N2 C8 1.315(6) . ?
N2 N3 1.315(6) 2 ?
N2 C8 1.315(6) 2 ?
N2 Pb1 2.565(7) . ?
C8 H8 0.9500 . ?
C9 H9A 0.9800 . ?
C9 H9B 0.9800 . ?
C9 H9C 0.9800 . ?
O1 S1 1.401(6) . ?
O1 Pb1 2.718(5) . ?
O2 S1 1.438(8) . ?
O3 S1 1.423(6) . ?
O3 Pb1 2.632(7) 3_565 ?
Pb1 N1 2.565(5) 2 ?
Pb1 O3 2.632(7) 3_565 ?
Pb1 O3 2.632(7) 4_666 ?
Pb1 O1 2.718(5) 2 ?
